data_7004072
loop_
_publ_author_name
'Carmona, Daniel'
'Lamata, M. Pilar'
'Viguri, Fernando'
'Rodr\'iguez, Ricardo'
'Lahoz, Fernando J.'
'Dobrinovitch, Isabel T.'
'Oro, Luis A.'

_publ_section_title
;
 Chiral pyridylamino-ruthenium(ii) complexes: synthesis, structure and
 catalytic properties in Diels--Alder reactions
;
_journal_issue 25
_journal_name_full 'Dalton Transactions'
_journal_page_first 3328
_journal_page_last 3338
_journal_paper_doi 10.1039/B802381F
_journal_year 2008
_chemical_absolute_configuration rmad
_chemical_formula_moiety 'C24 H30 Cl N2 Ru, F6 Sb'
_chemical_formula_sum 'C24 H30 Cl F6 N2 Ru Sb'
_chemical_formula_weight 718.77
_chemical_name_systematic
;
?
;
_space_group_IT_number 4
_symmetry_cell_setting monoclinic
_symmetry_space_group_name_Hall 'P 2yb'
_symmetry_space_group_name_H-M 'P 1 21 1'
_atom_sites_solution_hydrogens geom
_atom_sites_solution_primary direct
_atom_sites_solution_secondary difmap
_audit_creation_method SHELXL-97
_cell_angle_alpha 90.00
_cell_angle_beta 109.2470(10)
_cell_angle_gamma 90.00
_cell_formula_units_Z 2
_cell_length_a 9.4680(11)
_cell_length_b 10.7280(12)
_cell_length_c 13.8827(16)
_cell_measurement_reflns_used 7924
_cell_measurement_temperature 173(2)
_cell_measurement_theta_max 27.22
_cell_measurement_theta_min 2.28
_cell_volume 1331.3(3)
_computing_cell_refinement 'SAINT+ v. 6.01 (Bruker AXS, 2000)'
_computing_data_collection 'SMART v. 5.611 (Bruker AXS, 2000)'
_computing_data_reduction 'SAINT+ v. 6.01 (Bruker AXS, 2000)'
_computing_molecular_graphics 'XP program, SHELXTL v6.12, Bruker2001'
_computing_publication_material 'XCIF program, SHELXTL v6.12, BrukerAXS'
_computing_structure_refinement 'SHELXL-97 (Sheldrick, 1997)'
_computing_structure_solution 'SHELXS-97 (Sheldrick, 1990)'
_diffrn_ambient_temperature 173(2)
_diffrn_detector_area_resol_mean 8.26
_diffrn_measured_fraction_theta_full 0.995
_diffrn_measured_fraction_theta_max 0.938
_diffrn_measurement_device_type 'Bruker SMART APEX CCD system'
_diffrn_measurement_method '\w rotations with narrow frames'
_diffrn_radiation_monochromator graphite
_diffrn_radiation_source 'normal-focus sealed tube'
_diffrn_radiation_type MoK\a
_diffrn_radiation_wavelength 0.71073
_diffrn_reflns_av_R_equivalents 0.0722
_diffrn_reflns_av_sigmaI/netI 0.0598
_diffrn_reflns_limit_h_max 12
_diffrn_reflns_limit_h_min -12
_diffrn_reflns_limit_k_max 14
_diffrn_reflns_limit_k_min -14
_diffrn_reflns_limit_l_max 18
_diffrn_reflns_limit_l_min -18
_diffrn_reflns_number 16173
_diffrn_reflns_theta_full 27.50
_diffrn_reflns_theta_max 28.74
_diffrn_reflns_theta_min 2.28
_diffrn_standards_decay_% 'no decay'
_exptl_absorpt_coefficient_mu 1.740
_exptl_absorpt_correction_T_max 0.7739
_exptl_absorpt_correction_T_min 0.6255
_exptl_absorpt_correction_type multi-scan
_exptl_absorpt_process_details
;
SADABS: Area-Detector Absorption Correction. (1996) Bruker-AXS
within SAINT+ package, v. 6.01.
;
_exptl_crystal_colour yellow
_exptl_crystal_density_diffrn 1.793
_exptl_crystal_density_method 'not measured'
_exptl_crystal_description 'irregular block'
_exptl_crystal_F_000 708
_exptl_crystal_size_max 0.24
_exptl_crystal_size_mid 0.22
_exptl_crystal_size_min 0.15
_refine_diff_density_max 1.565
_refine_diff_density_min -0.503
_refine_diff_density_rms 0.148
_refine_ls_abs_structure_details 'Flack H D (1983), Acta Cryst. A39, 876-881'
_refine_ls_abs_structure_Flack 0.0011(3)
_refine_ls_extinction_method none
_refine_ls_goodness_of_fit_ref 1.036
_refine_ls_hydrogen_treatment constr
_refine_ls_matrix_type full
_refine_ls_number_parameters 316
_refine_ls_number_reflns 6286
_refine_ls_number_restraints 1
_refine_ls_restrained_S_all 1.036
_refine_ls_R_factor_all 0.0526
_refine_ls_R_factor_gt 0.0506
_refine_ls_shift/su_max 0.034
_refine_ls_shift/su_mean 0.001
_refine_ls_structure_factor_coef Fsqd
_refine_ls_weighting_details 'calc w=1/[\s^2^(Fo^2^)+(0.0773P)^2^+0.0000P] where P=(Fo^2^+2Fc^2^)/3'
_refine_ls_weighting_scheme calc
_refine_ls_wR_factor_gt 0.1230
_refine_ls_wR_factor_ref 0.1244
_reflns_number_gt 5924
_reflns_number_total 6286
_reflns_threshold_expression >2sigma(I)
_cod_data_source_file B802381F.txt
_cod_data_source_block compound_1a
_cod_original_sg_symbol_H-M P21
_cod_database_code 7004072

loop_
_symmetry_equiv_pos_as_xyz
'x, y, z'
'-x, y+1/2, -z'

loop_
_atom_site_label
_atom_site_type_symbol
_atom_site_fract_x
_atom_site_fract_y
_atom_site_fract_z
_atom_site_U_iso_or_equiv
_atom_site_adp_type
_atom_site_occupancy
_atom_site_symmetry_multiplicity
_atom_site_calc_flag
_atom_site_refinement_flags
_atom_site_disorder_assembly
_atom_site_disorder_group
Ru Ru 0.00069(4) 0.26051(4) 0.32512(3) 0.02982(12) Uani 1 1 d . . .
Cl Cl 0.10415(18) 0.07257(15) 0.41131(13) 0.0411(3) Uani 1 1 d . . .
N1 N -0.1583(5) 0.1380(5) 0.2326(4) 0.0376(11) Uani 1 1 d . . .
N2 N 0.1061(5) 0.1987(5) 0.2166(4) 0.0313(10) Uani 1 1 d . . .
H2N H 0.1540 0.1247 0.2435 0.038 Uiso 1 1 calc R . .
C1 C -0.1112(7) 0.4411(6) 0.2770(5) 0.0390(13) Uani 1 1 d . . .
C2 C 0.0461(8) 0.4581(6) 0.3156(6) 0.0477(17) Uani 1 1 d . . .
H2 H 0.0941 0.4990 0.2741 0.057 Uiso 1 1 calc R . .
C3 C 0.1337(8) 0.4164(7) 0.4136(6) 0.0510(18) Uani 1 1 d . . .
H3 H 0.2388 0.4298 0.4366 0.061 Uiso 1 1 calc R . .
C4 C 0.0662(8) 0.3546(7) 0.4782(5) 0.0496(17) Uani 1 1 d . . .
C5 C -0.0884(8) 0.3365(7) 0.4381(5) 0.0458(16) Uani 1 1 d . . .
H5 H -0.1374 0.2943 0.4783 0.055 Uiso 1 1 calc R . .
C6 C -0.1741(7) 0.3788(6) 0.3398(4) 0.0383(13) Uani 1 1 d . . .
H6 H -0.2789 0.3638 0.3161 0.046 Uiso 1 1 calc R . .
C7 C -0.2016(11) 0.4930(8) 0.1739(6) 0.061(2) Uani 1 1 d . . .
H7 H -0.1369 0.4883 0.1298 0.073 Uiso 1 1 calc R . .
C8 C -0.2313(16) 0.6343(11) 0.1872(8) 0.098(4) Uani 1 1 d . . .
H8A H -0.3394 0.6499 0.1631 0.147 Uiso 1 1 calc R . .
H8B H -0.1840 0.6846 0.1473 0.147 Uiso 1 1 calc R . .
H8C H -0.1893 0.6571 0.2594 0.147 Uiso 1 1 calc R . .
C9 C -0.3316(12) 0.4245(12) 0.1247(8) 0.087(3) Uani 1 1 d . . .
H9A H -0.3043 0.3458 0.0996 0.131 Uiso 1 1 calc R . .
H9B H -0.3964 0.4729 0.0672 0.131 Uiso 1 1 calc R . .
H9C H -0.3847 0.4070 0.1730 0.131 Uiso 1 1 calc R . .
C10 C 0.1579(11) 0.3019(10) 0.5787(6) 0.082(3) Uani 1 1 d . . .
H10A H 0.1261 0.3388 0.6328 0.124 Uiso 1 1 calc R . .
H10B H 0.2637 0.3209 0.5912 0.124 Uiso 1 1 calc R . .
H10C H 0.1442 0.2113 0.5781 0.124 Uiso 1 1 calc R . .
C11 C -0.2673(8) 0.0873(7) 0.2582(7) 0.0535(18) Uani 1 1 d . . .
H11 H -0.2804 0.1125 0.3203 0.064 Uiso 1 1 calc R . .
C12 C -0.3631(7) -0.0004(8) 0.1992(7) 0.059(2) Uani 1 1 d . . .
H12 H -0.4407 -0.0349 0.2201 0.071 Uiso 1 1 calc R . .
C13 C -0.3450(9) -0.0360(9) 0.1123(8) 0.066(2) Uani 1 1 d . . .
H13 H -0.4103 -0.0963 0.0703 0.080 Uiso 1 1 calc R . .
C14 C -0.2296(8) 0.0153(8) 0.0826(6) 0.0570(19) Uani 1 1 d . . .
H14 H -0.2159 -0.0097 0.0207 0.068 Uiso 1 1 calc R . .
C15 C -0.1368(7) 0.1022(6) 0.1443(5) 0.0421(14) Uani 1 1 d . . .
C16 C -0.0114(7) 0.1624(6) 0.1225(5) 0.0403(13) Uani 1 1 d . . .
H16A H 0.0305 0.1042 0.0836 0.048 Uiso 1 1 calc R . .
H16B H -0.0481 0.2372 0.0798 0.048 Uiso 1 1 calc R . .
C17 C 0.2258(6) 0.2775(6) 0.1954(4) 0.0354(11) Uani 1 1 d . . .
H17 H 0.1784 0.3582 0.1654 0.042 Uiso 1 1 calc R . .
C18 C 0.2873(8) 0.2168(7) 0.1181(5) 0.0495(16) Uani 1 1 d . . .
H18A H 0.3319 0.1360 0.1443 0.074 Uiso 1 1 calc R . .
H18B H 0.3638 0.2709 0.1067 0.074 Uiso 1 1 calc R . .
H18C H 0.2059 0.2044 0.0535 0.074 Uiso 1 1 calc R . .
C19 C 0.3500(6) 0.3072(5) 0.2930(5) 0.0336(12) Uani 1 1 d . . .
C20 C 0.4125(6) 0.2178(6) 0.3688(5) 0.0389(13) Uani 1 1 d . . .
H20 H 0.3791 0.1338 0.3595 0.047 Uiso 1 1 calc R . .
C21 C 0.5233(7) 0.2537(8) 0.4570(5) 0.0486(16) Uani 1 1 d . . .
H21 H 0.5651 0.1925 0.5079 0.058 Uiso 1 1 calc R . .
C22 C 0.5753(8) 0.3723(8) 0.4744(6) 0.0510(18) Uani 1 1 d . . .
H22 H 0.6476 0.3949 0.5377 0.061 Uiso 1 1 calc R . .
C23 C 0.5201(8) 0.4597(7) 0.3974(7) 0.057(2) Uani 1 1 d . . .
H23 H 0.5603 0.5417 0.4061 0.068 Uiso 1 1 calc R . .
C24 C 0.4072(7) 0.4291(6) 0.3080(6) 0.0471(16) Uani 1 1 d . . .
H24 H 0.3684 0.4905 0.2568 0.057 Uiso 1 1 calc R . .
F1A F 0.230(2) 0.7190(19) 0.3096(13) 0.096(5) Uiso 0.40 1 d P A 1
F2A F 0.248(2) 0.8443(19) 0.0654(14) 0.100(5) Uiso 0.40 1 d P A 1
F3A F 0.422(2) 0.734(2) 0.2182(15) 0.106(6) Uiso 0.40 1 d P A 1
F4A F 0.027(2) 0.8351(19) 0.1468(15) 0.108(5) Uiso 0.40 1 d P A 1
F1B F 0.1513(10) 0.7516(9) 0.2897(6) 0.070(2) Uiso 0.60 1 d P A 2
F2B F 0.3197(11) 0.8063(10) 0.0861(7) 0.077(3) Uiso 0.60 1 d P A 2
F3B F 0.4166(9) 0.7289(8) 0.2710(7) 0.063(2) Uiso 0.60 1 d P A 2
F4B F 0.0445(9) 0.8344(8) 0.0935(7) 0.063(2) Uiso 0.60 1 d P A 2
F5 F 0.2809(6) 0.9460(4) 0.2349(5) 0.0696(14) Uani 1 1 d . A .
F6 F 0.1710(7) 0.6241(5) 0.1316(4) 0.0799(16) Uani 1 1 d . A .
Sb Sb 0.22558(5) 0.78538(4) 0.18451(3) 0.04149(13) Uani 1 1 d . . .

loop_
_atom_site_aniso_label
_atom_site_aniso_U_11
_atom_site_aniso_U_22
_atom_site_aniso_U_33
_atom_site_aniso_U_23
_atom_site_aniso_U_13
_atom_site_aniso_U_12
Ru 0.02299(19) 0.0320(2) 0.0351(2) 0.00028(16) 0.01051(15) 0.00242(16)
Cl 0.0389(8) 0.0412(8) 0.0444(8) 0.0108(6) 0.0154(6) 0.0057(6)
N1 0.026(2) 0.035(3) 0.048(3) 0.001(2) 0.006(2) 0.001(2)
N2 0.023(2) 0.033(2) 0.037(2) 0.0017(18) 0.0088(19) 0.0025(18)
C1 0.036(3) 0.043(3) 0.037(3) -0.005(3) 0.012(3) 0.007(3)
C2 0.048(4) 0.031(3) 0.073(5) -0.013(3) 0.033(4) -0.002(3)
C3 0.034(3) 0.043(4) 0.070(5) -0.018(3) 0.010(3) 0.005(3)
C4 0.045(4) 0.058(4) 0.041(3) -0.013(3) 0.009(3) 0.015(3)
C5 0.044(4) 0.060(4) 0.035(3) -0.005(3) 0.015(3) 0.007(3)
C6 0.027(3) 0.053(4) 0.035(3) 0.001(3) 0.010(2) 0.011(3)
C7 0.088(6) 0.054(4) 0.041(4) 0.005(3) 0.021(4) 0.031(4)
C8 0.146(11) 0.069(7) 0.078(7) 0.019(5) 0.034(7) 0.061(7)
C9 0.079(7) 0.090(8) 0.084(7) 0.003(6) 0.016(6) 0.024(6)
C10 0.089(6) 0.087(7) 0.048(4) -0.015(4) -0.008(4) 0.035(6)
C11 0.032(3) 0.048(4) 0.079(5) 0.008(4) 0.016(3) -0.001(3)
C12 0.025(3) 0.055(4) 0.087(6) 0.011(4) 0.004(3) -0.007(3)
C13 0.038(4) 0.062(5) 0.087(6) -0.008(5) 0.005(4) -0.016(4)
C14 0.042(4) 0.063(5) 0.052(4) -0.011(3) -0.003(3) 0.002(3)
C15 0.032(3) 0.037(3) 0.048(4) 0.004(3) 0.000(3) 0.003(2)
C16 0.034(3) 0.046(3) 0.041(3) -0.003(3) 0.012(3) -0.002(3)
C17 0.029(2) 0.036(3) 0.046(3) 0.010(2) 0.018(2) 0.003(2)
C18 0.043(4) 0.065(5) 0.047(4) 0.002(3) 0.024(3) 0.002(3)
C19 0.024(2) 0.033(3) 0.047(3) 0.001(2) 0.017(2) 0.000(2)
C20 0.028(3) 0.046(3) 0.042(3) 0.000(3) 0.010(2) -0.004(2)
C21 0.032(3) 0.066(5) 0.051(3) -0.001(3) 0.017(3) -0.006(3)
C22 0.030(3) 0.067(5) 0.060(4) -0.020(4) 0.019(3) -0.009(3)
C23 0.039(4) 0.049(4) 0.094(6) -0.030(4) 0.037(4) -0.017(3)
C24 0.035(3) 0.031(3) 0.081(5) 0.001(3) 0.027(3) -0.001(3)
F5 0.087(4) 0.032(2) 0.095(4) -0.014(2) 0.038(3) -0.010(2)
F6 0.105(4) 0.048(3) 0.077(3) -0.019(3) 0.016(3) -0.025(3)
Sb 0.0466(2) 0.0316(2) 0.0428(2) 0.00055(15) 0.01000(17) -0.00628(16)

loop_
_atom_type_symbol
_atom_type_description
_atom_type_scat_dispersion_real
_atom_type_scat_dispersion_imag
_atom_type_scat_source
C C 0.0033 0.0016 'International Tables Vol C Tables 4.2.6.8 and 6.1.1.4'
H H 0.0000 0.0000 'International Tables Vol C Tables 4.2.6.8 and 6.1.1.4'
N N 0.0061 0.0033 'International Tables Vol C Tables 4.2.6.8 and 6.1.1.4'
F F 0.0171 0.0103 'International Tables Vol C Tables 4.2.6.8 and 6.1.1.4'
Cl Cl 0.1484 0.1585 'International Tables Vol C Tables 4.2.6.8 and 6.1.1.4'
Ru Ru -1.2594 0.8363 'International Tables Vol C Tables 4.2.6.8 and 6.1.1.4'
Sb Sb -0.5866 1.5461 'International Tables Vol C Tables 4.2.6.8 and 6.1.1.4'

loop_
_geom_angle_atom_site_label_1
_geom_angle_atom_site_label_2
_geom_angle_atom_site_label_3
_geom_angle
_geom_angle_site_symmetry_1
_geom_angle_site_symmetry_3
_geom_angle_publ_flag
N1 Ru C6 90.5(2) . . ?
N1 Ru N2 77.5(2) . . ?
C6 Ru N2 142.4(2) . . ?
N1 Ru C5 107.9(2) . . ?
C6 Ru C5 38.2(2) . . ?
N2 Ru C5 174.4(2) . . ?
N1 Ru C2 133.8(3) . . ?
C6 Ru C2 66.7(3) . . ?
N2 Ru C2 96.3(2) . . ?
C5 Ru C2 79.0(3) . . ?
N1 Ru C1 101.0(2) . . ?
C6 Ru C1 37.0(2) . . ?
N2 Ru C1 110.1(2) . . ?
C5 Ru C1 68.0(3) . . ?
C2 Ru C1 37.8(3) . . ?
N1 Ru C3 169.0(2) . . ?
C6 Ru C3 79.4(3) . . ?
N2 Ru C3 108.0(3) . . ?
C5 Ru C3 66.4(3) . . ?
C2 Ru C3 37.6(3) . . ?
C1 Ru C3 68.4(3) . . ?
N1 Ru C4 141.4(3) . . ?
C6 Ru C4 68.0(2) . . ?
N2 Ru C4 138.4(2) . . ?
C5 Ru C4 36.8(3) . . ?
C2 Ru C4 67.8(3) . . ?
C1 Ru C4 81.2(2) . . ?
C3 Ru C4 37.3(3) . . ?
N1 Ru Cl 82.53(15) . . ?
C6 Ru Cl 130.83(17) . . ?
N2 Ru Cl 83.28(14) . . ?
C5 Ru Cl 98.5(2) . . ?
C2 Ru Cl 142.9(2) . . ?
C1 Ru Cl 166.57(17) . . ?
C3 Ru Cl 107.3(2) . . ?
C4 Ru Cl 88.0(2) . . ?
C11 N1 C15 119.3(6) . . ?
C11 N1 Ru 124.4(5) . . ?
C15 N1 Ru 116.1(4) . . ?
C16 N2 C17 111.8(5) . . ?
C16 N2 Ru 108.3(3) . . ?
C17 N2 Ru 120.6(4) . . ?
C16 N2 H2N 104.9 . . ?
C17 N2 H2N 104.9 . . ?
Ru N2 H2N 104.9 . . ?
C6 C1 C2 116.2(6) . . ?
C6 C1 C7 123.3(6) . . ?
C2 C1 C7 120.4(7) . . ?
C6 C1 Ru 69.3(4) . . ?
C2 C1 Ru 70.1(4) . . ?
C7 C1 Ru 132.6(5) . . ?
C3 C2 C1 122.2(7) . . ?
C3 C2 Ru 72.4(4) . . ?
C1 C2 Ru 72.2(4) . . ?
C3 C2 H2 118.9 . . ?
C1 C2 H2 118.9 . . ?
Ru C2 H2 129.0 . . ?
C2 C3 C4 120.7(7) . . ?
C2 C3 Ru 70.0(4) . . ?
C4 C3 Ru 72.8(4) . . ?
C2 C3 H3 119.6 . . ?
C4 C3 H3 119.6 . . ?
Ru C3 H3 130.1 . . ?
C5 C4 C3 116.2(7) . . ?
C5 C4 C10 122.0(8) . . ?
C3 C4 C10 121.5(8) . . ?
C5 C4 Ru 68.6(4) . . ?
C3 C4 Ru 69.8(4) . . ?
C10 C4 Ru 127.5(6) . . ?
C4 C5 C6 122.2(7) . . ?
C4 C5 Ru 74.6(4) . . ?
C6 C5 Ru 70.1(3) . . ?
C4 C5 H5 118.9 . . ?
C6 C5 H5 118.9 . . ?
Ru C5 H5 128.9 . . ?
C1 C6 C5 122.4(6) . . ?
C1 C6 Ru 73.7(3) . . ?
C5 C6 Ru 71.7(4) . . ?
C1 C6 H6 118.8 . . ?
C5 C6 H6 118.8 . . ?
Ru C6 H6 128.0 . . ?
C9 C7 C1 113.6(8) . . ?
C9 C7 C8 113.7(9) . . ?
C1 C7 C8 108.3(7) . . ?
C9 C7 H7 106.9 . . ?
C1 C7 H7 106.9 . . ?
C8 C7 H7 106.9 . . ?
C7 C8 H8A 109.5 . . ?
C7 C8 H8B 109.5 . . ?
H8A C8 H8B 109.5 . . ?
C7 C8 H8C 109.5 . . ?
H8A C8 H8C 109.5 . . ?
H8B C8 H8C 109.5 . . ?
C7 C9 H9A 109.5 . . ?
C7 C9 H9B 109.5 . . ?
H9A C9 H9B 109.5 . . ?
C7 C9 H9C 109.5 . . ?
H9A C9 H9C 109.5 . . ?
H9B C9 H9C 109.5 . . ?
C4 C10 H10A 109.5 . . ?
C4 C10 H10B 109.5 . . ?
H10A C10 H10B 109.5 . . ?
C4 C10 H10C 109.5 . . ?
H10A C10 H10C 109.5 . . ?
H10B C10 H10C 109.5 . . ?
N1 C11 C12 123.0(8) . . ?
N1 C11 H11 118.5 . . ?
C12 C11 H11 118.5 . . ?
C13 C12 C11 118.7(8) . . ?
C13 C12 H12 120.6 . . ?
C11 C12 H12 120.6 . . ?
C12 C13 C14 120.0(7) . . ?
C12 C13 H13 120.0 . . ?
C14 C13 H13 120.0 . . ?
C15 C14 C13 119.0(8) . . ?
C15 C14 H14 120.5 . . ?
C13 C14 H14 120.5 . . ?
N1 C15 C14 119.9(7) . . ?
N1 C15 C16 115.6(6) . . ?
C14 C15 C16 124.4(7) . . ?
N2 C16 C15 111.2(5) . . ?
N2 C16 H16A 109.4 . . ?
C15 C16 H16A 109.4 . . ?
N2 C16 H16B 109.4 . . ?
C15 C16 H16B 109.4 . . ?
H16A C16 H16B 108.0 . . ?
C19 C17 N2 110.7(4) . . ?
C19 C17 C18 110.9(5) . . ?
N2 C17 C18 112.4(6) . . ?
C19 C17 H17 107.5 . . ?
N2 C17 H17 107.5 . . ?
C18 C17 H17 107.5 . . ?
C17 C18 H18A 109.5 . . ?
C17 C18 H18B 109.5 . . ?
H18A C18 H18B 109.5 . . ?
C17 C18 H18C 109.5 . . ?
H18A C18 H18C 109.5 . . ?
H18B C18 H18C 109.5 . . ?
C24 C19 C20 118.6(6) . . ?
C24 C19 C17 118.6(6) . . ?
C20 C19 C17 122.8(5) . . ?
C21 C20 C19 119.0(6) . . ?
C21 C20 H20 120.5 . . ?
C19 C20 H20 120.5 . . ?
C22 C21 C20 123.1(7) . . ?
C22 C21 H21 118.5 . . ?
C20 C21 H21 118.5 . . ?
C21 C22 C23 118.3(7) . . ?
C21 C22 H22 120.9 . . ?
C23 C22 H22 120.9 . . ?
C24 C23 C22 120.9(7) . . ?
C24 C23 H23 119.6 . . ?
C22 C23 H23 119.6 . . ?
C23 C24 C19 120.0(7) . . ?
C23 C24 H24 120.0 . . ?
C19 C24 H24 120.0 . . ?
F4B Sb F3A 153.2(7) . . ?
F4B Sb F2A 69.1(6) . . ?
F3A Sb F2A 85.7(9) . . ?
F4B Sb F1B 95.0(4) . . ?
F3A Sb F1B 110.7(7) . . ?
F2A Sb F1B 163.3(7) . . ?
F4B Sb F4A 25.3(6) . . ?
F3A Sb F4A 178.3(9) . . ?
F2A Sb F4A 93.0(9) . . ?
F1B Sb F4A 70.6(7) . . ?
F4B Sb F5 94.4(3) . . ?
F3A Sb F5 92.5(7) . . ?
F2A Sb F5 85.3(7) . . ?
F1B Sb F5 91.0(3) . . ?
F4A Sb F5 88.5(7) . . ?
F4B Sb F1A 118.5(6) . . ?
F3A Sb F1A 86.6(9) . . ?
F2A Sb F1A 172.3(8) . . ?
F1B Sb F1A 24.3(5) . . ?
F4A Sb F1A 94.7(9) . . ?
F5 Sb F1A 95.0(6) . . ?
F4B Sb F2B 91.4(4) . . ?
F3A Sb F2B 62.6(7) . . ?
F2A Sb F2B 23.6(6) . . ?
F1B Sb F2B 173.1(4) . . ?
F4A Sb F2B 116.1(7) . . ?
F5 Sb F2B 91.2(4) . . ?
F1A Sb F2B 148.8(7) . . ?
F4B Sb F6 85.5(3) . . ?
F3A Sb F6 87.1(7) . . ?
F2A Sb F6 93.6(7) . . ?
F1B Sb F6 90.1(3) . . ?
F4A Sb F6 91.8(7) . . ?
F5 Sb F6 178.9(3) . . ?
F1A Sb F6 86.0(6) . . ?
F2B Sb F6 87.8(4) . . ?
F4B Sb F3B 175.9(4) . . ?
F3A Sb F3B 23.1(6) . . ?
F2A Sb F3B 107.9(7) . . ?
F1B Sb F3B 88.2(4) . . ?
F4A Sb F3B 158.4(7) . . ?
F5 Sb F3B 88.1(3) . . ?
F1A Sb F3B 64.5(6) . . ?
F2B Sb F3B 85.3(4) . . ?
F6 Sb F3B 92.0(3) . . ?

loop_
_geom_bond_atom_site_label_1
_geom_bond_atom_site_label_2
_geom_bond_distance
_geom_bond_site_symmetry_2
_geom_bond_publ_flag
Ru N1 2.090(5) . ?
Ru C6 2.148(6) . ?
Ru N2 2.167(5) . ?
Ru C5 2.170(6) . ?
Ru C2 2.176(7) . ?
Ru C1 2.204(7) . ?
Ru C3 2.207(7) . ?
Ru C4 2.247(6) . ?
Ru Cl 2.3841(16) . ?
N1 C11 1.315(9) . ?
N1 C15 1.363(9) . ?
N2 C16 1.463(8) . ?
N2 C17 1.519(7) . ?
N2 H2N 0.9300 . ?
C1 C6 1.380(9) . ?
C1 C2 1.418(9) . ?
C1 C7 1.511(10) . ?
C2 C3 1.412(11) . ?
C2 H2 0.9500 . ?
C3 C4 1.425(12) . ?
C3 H3 0.9500 . ?
C4 C5 1.397(10) . ?
C4 C10 1.491(10) . ?
C5 C6 1.413(9) . ?
C5 H5 0.9500 . ?
C6 H6 0.9500 . ?
C7 C9 1.402(14) . ?
C7 C8 1.564(13) . ?
C7 H7 1.0000 . ?
C8 H8A 0.9800 . ?
C8 H8B 0.9800 . ?
C8 H8C 0.9800 . ?
C9 H9A 0.9800 . ?
C9 H9B 0.9800 . ?
C9 H9C 0.9800 . ?
C10 H10A 0.9800 . ?
C10 H10B 0.9800 . ?
C10 H10C 0.9800 . ?
C11 C12 1.374(11) . ?
C11 H11 0.9500 . ?
C12 C13 1.330(13) . ?
C12 H12 0.9500 . ?
C13 C14 1.401(12) . ?
C13 H13 0.9500 . ?
C14 C15 1.370(10) . ?
C14 H14 0.9500 . ?
C15 C16 1.468(9) . ?
C16 H16A 0.9900 . ?
C16 H16B 0.9900 . ?
C17 C19 1.507(8) . ?
C17 C18 1.526(9) . ?
C17 H17 1.0000 . ?
C18 H18A 0.9800 . ?
C18 H18B 0.9800 . ?
C18 H18C 0.9800 . ?
C19 C24 1.404(9) . ?
C19 C20 1.403(9) . ?
C20 C21 1.378(9) . ?
C20 H20 0.9500 . ?
C21 C22 1.357(11) . ?
C21 H21 0.9500 . ?
C22 C23 1.389(12) . ?
C22 H22 0.9500 . ?
C23 C24 1.384(11) . ?
C23 H23 0.9500 . ?
C24 H24 0.9500 . ?
F1A Sb 1.866(18) . ?
F2A Sb 1.847(18) . ?
F3A Sb 1.845(18) . ?
F4A Sb 1.85(2) . ?
F1B Sb 1.854(8) . ?
F2B Sb 1.875(10) . ?
F3B Sb 1.910(8) . ?
F4B Sb 1.839(8) . ?
F5 Sb 1.868(4) . ?
F6 Sb 1.884(5) . ?
